data_4313345
loop_
_publ_author_name
'Hisashi Konaka'
'Liang Ping Wu'
'Megumu Munakata'
'Takayoshi Kuroda-Sowa'
'Masahiko Maekawa'
'Yusaku Suenaga'

_publ_section_title
;
 Syntheses and Structures of Photochromic Silver(I) Coordination Polymers
 with cis-1,2-Dicyano-1,2-bis(2,4,5-trimethyl-3-thienyl)ethene
;
_journal_name_full 'Inorganic Chemistry'
_journal_page_first 1928
_journal_page_last 1934
_journal_paper_doi 10.1021/ic020525n
_journal_volume 42
_journal_year 2003
_chemical_formula_moiety 'C20 H18 Ag2 F6 N2 O6 S4 '
_chemical_formula_sum 'C20 H18 Ag2 F6 N2 O6 S4'
_chemical_formula_weight 840.34
_space_group_IT_number 15
_symmetry_cell_setting monoclinic
_symmetry_Int_Tables_number 15
_symmetry_space_group_name_Hall '-C 2yc'
_symmetry_space_group_name_H-M 'C 1 2/c 1'
_cell_angle_alpha 90
_cell_angle_beta 103.578(1)
_cell_angle_gamma 90
_cell_formula_units_Z 4
_cell_length_a 21.303(9)
_cell_length_b 10.199(1)
_cell_length_c 13.2531(8)
_cell_measurement_reflns_used 3077
_cell_measurement_temperature 296.2
_cell_measurement_theta_max 27.9
_cell_volume 2799.0(12)
_computing_data_reduction 'teXsan Ver. 1.11'
_computing_publication_material 'teXsan Ver. 1.11'
_computing_structure_refinement SHELXL97
_computing_structure_solution SAPI91
_diffrn_measured_fraction_theta_full 1.00
_diffrn_measured_fraction_theta_max 1.00
_diffrn_measurement_device_type 'Quantum CCD/Rigaku AFC7'
_diffrn_measurement_method \w
_diffrn_radiation_type 'Mo K\a'
_diffrn_radiation_wavelength 0.7107
_diffrn_reflns_av_R_equivalents 0.000
_diffrn_reflns_limit_h_max 27
_diffrn_reflns_limit_h_min 0
_diffrn_reflns_limit_k_max 13
_diffrn_reflns_limit_k_min 0
_diffrn_reflns_limit_l_max 16
_diffrn_reflns_limit_l_min -15
_diffrn_reflns_number 3077
_diffrn_reflns_theta_full 27.57
_diffrn_reflns_theta_max 27.57
_exptl_absorpt_coefficient_mu 1.773
_exptl_absorpt_correction_T_max 0.982
_exptl_absorpt_correction_T_min 0.899
_exptl_absorpt_correction_type multi-scan
_exptl_absorpt_process_details '(Jacobson, 1998)'
_exptl_crystal_colour yellow
_exptl_crystal_density_diffrn 1.994
_exptl_crystal_density_method 'not measured'
_exptl_crystal_description needle
_exptl_crystal_F_000 1648.0
_exptl_crystal_size_max 0.200
_exptl_crystal_size_mid 0.050
_exptl_crystal_size_min 0.010
_refine_diff_density_max 1.17
_refine_diff_density_min -1.06
_refine_ls_extinction_coef 0.0027
_refine_ls_extinction_expression Fc^*^=kFc[1+0.001xFc^2^\l^3^/sin(2\q)]^-1/4^
_refine_ls_extinction_method SHELXL
_refine_ls_goodness_of_fit_ref 1.067
_refine_ls_hydrogen_treatment noref
_refine_ls_number_parameters 182
_refine_ls_number_reflns 1841
_refine_ls_R_factor_gt 0.0890
_refine_ls_shift/su_max 0.0000
_refine_ls_structure_factor_coef Fsqd
_refine_ls_weighting_details 'w = 1/[\s^2^(Fo^2^) + (0.1523P)^2^+50.3290P] where P=(Fo^2^+2Fc^2^)/3'
_refine_ls_weighting_scheme calc
_refine_ls_wR_factor_ref 0.3105
_reflns_number_gt 1841
_reflns_number_total 3077
_reflns_threshold_expression >2.0sigma(I)
_cod_data_source_file ic020525n_1.cif
_cod_data_source_block '[Ag2(cis-dbe)(CF3SO3)2]_(1)'
_cod_original_cell_volume 2799.0(8)
_cod_original_sg_symbol_Hall '-C 2yc '
_cod_original_sg_symbol_H-M 'C 2/c '
_cod_original_formula_sum 'C20 H18 Ag2 F6 N2 O6 S4 '
_cod_database_code 4313345

loop_
_symmetry_equiv_pos_as_xyz
x,y,z
-x,y,1/2-z
-x,-y,-z
x,-y,1/2+z
1/2+x,1/2+y,z
1/2-x,1/2+y,1/2-z
1/2-x,1/2-y,-z
1/2+x,1/2-y,1/2+z

loop_
_atom_site_label
_atom_site_type_symbol
_atom_site_fract_x
_atom_site_fract_y
_atom_site_fract_z
_atom_site_U_iso_or_equiv
_atom_site_adp_type
_atom_site_occupancy
_atom_site_calc_flag
_atom_site_refinement_flags
_atom_site_disorder_assembly
_atom_site_disorder_group
Ag(1) Ag 0.04905(6) 0.44141(9) 0.13375(9) 0.0742(5) Uani 1.00 d . . .
S(1) S 0.0580(2) 0.2087(2) 0.0747(2) 0.0550(8) Uani 1.00 d . . .
S(2) S 0.1198(2) 0.4956(4) 0.3989(3) 0.075(1) Uani 1.00 d . . .
F(1) F 0.190(1) 0.467(3) 0.582(2) 0.25(1) Uani 1.00 d . . .
F(2) F 0.2415(5) 0.447(1) 0.472(1) 0.152(6) Uani 1.00 d . . .
F(3) F 0.1799(6) 0.297(1) 0.492(2) 0.24(1) Uani 1.00 d . . .
O(1) O 0.107(2) 0.425(2) 0.313(1) 0.26(2) Uani 1.00 d . . .
O(2) O 0.0695(8) 0.465(2) 0.443(2) 0.172(8) Uani 1.00 d . . .
O(3) O 0.1327(8) 0.628(1) 0.400(1) 0.129(5) Uani 1.00 d . . .
N(1) N 0.0519(6) -0.3372(10) 0.1563(9) 0.071(3) Uani 1.00 d . . .
C(1) C 0.0088(5) 0.0977(9) 0.1188(7) 0.044(2) Uani 1.00 d . . .
C(2) C 0.0479(6) 0.0031(9) 0.1770(8) 0.049(2) Uani 1.00 d . . .
C(3) C 0.1159(5) 0.0229(10) 0.1892(9) 0.051(2) Uani 1.00 d . . .
C(4) C 0.1296(6) 0.135(1) 0.1426(8) 0.053(3) Uani 1.00 d . . .
C(5) C 0.0206(5) -0.1140(9) 0.2192(7) 0.044(2) Uani 1.00 d . . .
C(6) C 0.0404(6) -0.241(1) 0.1865(9) 0.054(3) Uani 1.00 d . . .
C(7) C -0.0611(6) 0.108(1) 0.0859(10) 0.057(3) Uani 1.00 d . . .
C(8) C 0.1670(7) -0.066(1) 0.251(1) 0.075(4) Uani 1.00 d . . .
C(9) C 0.1919(7) 0.194(1) 0.136(1) 0.082(4) Uani 1.00 d . . .
C(10) C 0.187(1) 0.410(3) 0.461(3) 0.19(2) Uani 1.00 d . . .
H(1) H -0.0788 0.1127 0.1452 0.0686 Uiso 1.00 calc . . .
H(2) H -0.0722 0.1856 0.0455 0.0686 Uiso 1.00 calc . . .
H(3) H -0.0779 0.0340 0.0454 0.0686 Uiso 1.00 calc . . .
H(4) H 0.1470 -0.1387 0.2761 0.0897 Uiso 1.00 calc . . .
H(5) H 0.1939 -0.0971 0.2083 0.0897 Uiso 1.00 calc . . .
H(6) H 0.1924 -0.0193 0.3083 0.0897 Uiso 1.00 calc . . .
H(7) H 0.2166 0.2122 0.2044 0.0981 Uiso 1.00 calc . . .
H(8) H 0.2148 0.1343 0.1032 0.0981 Uiso 1.00 calc . . .
H(9) H 0.1843 0.2731 0.0976 0.0981 Uiso 1.00 calc . . .

loop_
_atom_site_aniso_label
_atom_site_aniso_U_11
_atom_site_aniso_U_22
_atom_site_aniso_U_33
_atom_site_aniso_U_12
_atom_site_aniso_U_13
_atom_site_aniso_U_23
Ag(1) 0.0923(9) 0.0370(6) 0.0930(9) 0.0041(5) 0.0212(6) -0.0100(4)
S(1) 0.075(2) 0.029(1) 0.063(2) 0.002(1) 0.020(1) 0.001(1)
S(2) 0.081(2) 0.055(2) 0.082(2) -0.005(2) 0.006(2) 0.000(2)
F(1) 0.19(2) 0.23(3) 0.28(3) 0.01(2) -0.06(2) 0.06(2)
F(2) 0.069(6) 0.15(1) 0.24(2) -0.018(7) 0.025(8) 0.039(10)
F(3) 0.093(9) 0.082(8) 0.47(3) -0.015(7) -0.08(1) 0.08(1)
O(1) 0.52(4) 0.09(1) 0.09(1) 0.05(2) -0.09(2) -0.036(8)
O(2) 0.12(1) 0.14(1) 0.26(2) 0.02(1) 0.06(1) 0.07(1)
O(3) 0.14(1) 0.072(8) 0.16(1) -0.007(8) 0.020(10) 0.001(8)
N(1) 0.090(8) 0.036(5) 0.085(7) 0.013(5) 0.016(6) -0.001(5)
C(1) 0.064(7) 0.026(4) 0.045(5) 0.008(4) 0.017(4) -0.005(4)
C(2) 0.064(7) 0.022(4) 0.055(6) 0.004(4) 0.001(5) -0.003(4)
C(3) 0.052(6) 0.030(5) 0.065(6) 0.005(4) 0.005(5) 0.002(4)
C(4) 0.074(8) 0.036(5) 0.052(6) 0.003(5) 0.018(5) -0.001(4)
C(5) 0.067(7) 0.029(4) 0.036(5) 0.009(4) 0.012(4) 0.007(3)
C(6) 0.064(7) 0.036(5) 0.058(6) 0.002(5) 0.006(5) 0.000(5)
C(7) 0.058(7) 0.035(5) 0.076(8) 0.004(5) 0.010(6) 0.009(5)
C(8) 0.069(8) 0.074(9) 0.080(9) 0.006(7) 0.014(7) 0.016(7)
C(9) 0.074(9) 0.056(8) 0.12(1) -0.001(7) 0.029(8) 0.003(7)
C(10) 0.08(1) 0.09(2) 0.34(5) -0.03(1) -0.05(2) 0.01(2)

loop_
_atom_type_symbol
_atom_type_description
_atom_type_scat_dispersion_real
_atom_type_scat_dispersion_imag
_atom_type_scat_source
Ag Ag -0.897 1.101
;International Tables for Crystallography
(1992, Vol. C, Tables 4.2.6.8 and 6.1.1.4)
;
S S 0.125 0.123
;International Tables for Crystallography
(1992, Vol. C, Tables 4.2.6.8 and 6.1.1.4)
;
F F 0.017 0.010
;International Tables for Crystallography
(1992, Vol. C, Tables 4.2.6.8 and 6.1.1.4)
;
O O 0.011 0.006
;International Tables for Crystallography
(1992, Vol. C, Tables 4.2.6.8 and 6.1.1.4)
;
N N 0.006 0.003
;International Tables for Crystallography
(1992, Vol. C, Tables 4.2.6.8 and 6.1.1.4)
;
C C 0.003 0.002
;International Tables for Crystallography
(1992, Vol. C, Tables 4.2.6.8 and 6.1.1.4)
;
H H 0.000 0.000
;International Tables for Crystallography
(1992, Vol. C, Table 6.1.1.4)
;

loop_
_geom_angle_atom_site_label_1
_geom_angle_atom_site_label_2
_geom_angle_atom_site_label_3
_geom_angle
_geom_angle_site_symmetry_1
_geom_angle_site_symmetry_2
_geom_angle_site_symmetry_3
_geom_angle_publ_flag
S(1) Ag(1) O(1) 100.3(4) . . . yes
S(1) Ag(1) O(2) 96.2(4) . . 2_555 yes
S(1) Ag(1) N(1) 166.7(3) . . 1_565 yes
O(1) Ag(1) O(2) 130(1) . . 2_555 yes
O(1) Ag(1) N(1) 87.1(5) . . 1_565 yes
O(2) Ag(1) N(1) 87.1(5) 2_555 . 1_565 yes
Ag(1) S(1) C(1) 114.4(4) . . . yes
Ag(1) S(1) C(4) 111.3(4) . . . yes
C(1) S(1) C(4) 94.1(5) . . . yes
O(1) S(2) O(2) 102(1) . . . yes
O(1) S(2) O(3) 123(1) . . . yes
O(1) S(2) C(10) 96(1) . . . yes
O(2) S(2) O(3) 112(1) . . . yes
O(2) S(2) C(10) 109(1) . . . yes
O(3) S(2) C(10) 110(1) . . . yes
Ag(1) O(1) S(2) 139(1) . . . yes
Ag(1) O(2) S(2) 131(1) 2_555 . . yes
Ag(1) N(1) C(6) 157(1) 1_545 . . yes
S(1) C(1) C(2) 108.1(9) . . . yes
S(1) C(1) C(7) 120.5(7) . . . yes
C(2) C(1) C(7) 131(1) . . . yes
C(1) C(2) C(3) 115.1(10) . . . yes
C(1) C(2) C(5) 121(1) . . . yes
C(3) C(2) C(5) 122.9(9) . . . yes
C(2) C(3) C(4) 112.6(9) . . . yes
C(2) C(3) C(8) 123(1) . . . yes
C(4) C(3) C(8) 123(1) . . . yes
S(1) C(4) C(3) 109.8(9) . . . yes
S(1) C(4) C(9) 119.1(9) . . . yes
C(3) C(4) C(9) 130(1) . . . yes
C(2) C(5) C(5) 126.9(6) . . 2_555 yes
C(2) C(5) C(6) 115.6(10) . . . yes
C(5) C(5) C(6) 117.5(7) 2_555 . . yes
N(1) C(6) C(5) 175(1) . . . yes
C(1) C(7) H(1) 109.5 . . . no
C(1) C(7) H(2) 109.5 . . . no
C(1) C(7) H(3) 109.5 . . . no
H(1) C(7) H(2) 109.5 . . . no
H(1) C(7) H(3) 109.5 . . . no
H(2) C(7) H(3) 109.5 . . . no
C(3) C(8) H(4) 109.5 . . . no
C(3) C(8) H(5) 109.5 . . . no
C(3) C(8) H(6) 109.5 . . . no
H(4) C(8) H(5) 109.5 . . . no
H(4) C(8) H(6) 109.5 . . . no
H(5) C(8) H(6) 109.5 . . . no
C(4) C(9) H(7) 109.5 . . . no
C(4) C(9) H(8) 109.5 . . . no
C(4) C(9) H(9) 109.5 . . . no
H(7) C(9) H(8) 109.5 . . . no
H(7) C(9) H(9) 109.5 . . . no
H(8) C(9) H(9) 109.5 . . . no
S(2) C(10) F(1) 97(1) . . . yes
S(2) C(10) F(2) 125(2) . . . yes
S(2) C(10) F(3) 118(1) . . . yes
F(1) C(10) F(2) 86(2) . . . yes
F(1) C(10) F(3) 89(2) . . . yes
F(2) C(10) F(3) 116(2) . . . yes

loop_
_geom_bond_atom_site_label_1
_geom_bond_atom_site_label_2
_geom_bond_distance
_geom_bond_site_symmetry_1
_geom_bond_site_symmetry_2
_geom_bond_publ_flag
Ag(1) S(1) 2.521(3) . . yes
Ag(1) O(1) 2.41(2) . . yes
Ag(1) O(2) 2.50(2) . 2_555 yes
Ag(1) N(1) 2.28(1) . 1_565 yes
S(1) C(1) 1.74(1) . . yes
S(1) C(4) 1.74(1) . . yes
S(2) O(1) 1.32(2) . . yes
S(2) O(2) 1.37(2) . . yes
S(2) O(3) 1.38(1) . . yes
S(2) C(10) 1.71(3) . . yes
F(1) C(10) 1.69(5) . . yes
F(2) C(10) 1.20(3) . . yes
F(3) C(10) 1.24(3) . . yes
N(1) C(6) 1.11(2) . . yes
C(1) C(2) 1.38(1) . . yes
C(1) C(7) 1.45(2) . . yes
C(2) C(3) 1.43(2) . . yes
C(2) C(5) 1.49(1) . . yes
C(3) C(4) 1.37(2) . . yes
C(3) C(8) 1.51(2) . . yes
C(4) C(9) 1.47(2) . . yes
C(5) C(5) 1.33(2) . 2_555 yes
C(5) C(6) 1.46(1) . . yes
C(7) H(1) 0.950 . . no
C(7) H(2) 0.950 . . no
C(7) H(3) 0.950 . . no
C(8) H(4) 0.950 . . no
C(8) H(5) 0.950 . . no
C(8) H(6) 0.950 . . no
C(9) H(7) 0.950 . . no
C(9) H(8) 0.950 . . no
C(9) H(9) 0.950 . . no

loop_
_geom_contact_atom_site_label_1
_geom_contact_atom_site_label_2
_geom_contact_distance
_geom_contact_site_symmetry_1
_geom_contact_site_symmetry_2
_geom_contact_publ_flag
Ag(1) S(1) 2.521(3) . . ?
Ag(1) O(2) 2.50(2) . 2_555 ?
Ag(1) O(2) 2.83(2) . 4_564 ?
Ag(1) F(1) 3.38(3) . 4_564 ?
S(1) O(3) 3.52(2) . 4_564 ?
F(1) C(8) 3.46(3) . 7_556 ?
F(1) C(9) 3.53(3) . 4_565 ?
F(1) N(1) 3.58(3) . 4_555 ?
F(2) F(3) 2.98(2) . 7_556 ?
F(2) C(9) 3.37(2) . 6_555 ?
F(3) F(3) 3.10(3) . 7_556 ?
F(3) C(10) 3.47(3) . 7_556 ?
O(2) N(1) 3.21(3) . 4_555 ?
O(2) N(1) 3.30(2) . 2_565 ?
O(3) C(9) 3.59(2) . 4_565 ?
